data_1547851
loop_
_publ_author_name
'Chong, Kam-Weng'
'Yeap, Joanne Soon-Yee'
'Lim, Siew-Huah'
'Weber, Jean-Fr\'ed\'eric F'
'Low, Yun-Yee'
'Kam, Toh-Seok'

_publ_section_title
;
 Biosynthetic Enantiodivergence in the Eburnane Alkaloids from Kopsia.
;
_journal_issue 11
_journal_name_full 'Journal of natural products'
_journal_page_first 3014
_journal_page_last 3024
_journal_paper_doi 10.1021/acs.jnatprod.7b00621
_journal_volume 80
_journal_year 2017
_chemical_formula_moiety 'C19 H22 N2 O'
_chemical_formula_sum 'C19 H22 N2 O'
_chemical_formula_weight 294.38
_chemical_melting_point 468.0(10)
_chemical_name_common Eburnamonine
_space_group_crystal_system monoclinic
_space_group_IT_number 14
_space_group_name_Hall '-P 2yn'
_space_group_name_H-M_alt 'P 1 21/n 1'
_symmetry_space_group_name_Hall '-P 2yn'
_symmetry_space_group_name_H-M 'P 1 21/n 1'
_atom_sites_solution_hydrogens geom
_audit_creation_method SHELXL-2014/7
_cell_angle_alpha 90
_cell_angle_beta 102.262(5)
_cell_angle_gamma 90
_cell_formula_units_Z 4
_cell_length_a 9.0178(4)
_cell_length_b 10.4563(4)
_cell_length_c 16.4936(9)
_cell_measurement_reflns_used 3425
_cell_measurement_temperature 293(2)
_cell_measurement_theta_max 74.2350
_cell_measurement_theta_min 4.9820
_cell_volume 1519.75(13)
_computing_cell_refinement
;
CrysAlisPro, Agilent Technologies,
Version 1.171.36.28 (release 01-02-2013 CrysAlis171 .NET)
(compiled Feb  1 2013,16:14:44)
;
_computing_data_collection
;
CrysAlisPro, Agilent Technologies,
Version 1.171.36.28 (release 01-02-2013 CrysAlis171 .NET)
(compiled Feb  1 2013,16:14:44)
;
_computing_data_reduction
;
CrysAlisPro, Agilent Technologies,
Version 1.171.36.28 (release 01-02-2013 CrysAlis171 .NET)
(compiled Feb  1 2013,16:14:44)
;
_computing_molecular_graphics 'X-SEED (Barbour, 2001)'
_computing_publication_material 'enCIFer (Allen et al., 2004)'
_computing_structure_refinement 'SHELXL-2014/7 (Sheldrick, 2014)'
_computing_structure_solution 'SHELXS-2014/7 (Sheldrick, 2014)'
_diffrn_ambient_temperature 293(2)
_diffrn_detector_area_resol_mean 10.4041
_diffrn_measured_fraction_theta_full 1.000
_diffrn_measured_fraction_theta_max 0.985
_diffrn_measurement_details
;
List of Runs (angles in degrees, time in seconds):

  # Type    Start    End  Width  t~exp~   \w     \q     \k     \f   Frames
--------------------------------------------------------------------------
  1  \w    -54.00  11.00   1.00    1.00    --  -42.00  37.00 -30.00   65
  2  \w    -58.00  -6.00   1.00    1.00    --  -42.00 125.00  90.00   52
  3  \w   -106.00 -19.00   1.00    1.00    --  -42.00 -37.00 -90.00   87
  4  \w      2.00  83.00   1.00    1.00    --   42.00 -99.00-120.00   81
  5  \w     63.00 109.00   1.00    2.35    --  107.31 -94.00 -30.00   46
  6  \w     52.00 121.00   1.00    2.35    --  107.31-125.00  60.00   69
  7  \w     70.00 108.00   1.00    2.35    --  107.31 -94.00 120.00   38
  8  \w     48.00 131.00   1.00    2.35    --  107.31 -45.00  60.00   83
  9  \w     94.00 178.00   1.00    2.35    --  107.31  45.00  60.00   84
 10  \w    106.00 132.00   1.00    2.35    --  107.31 111.00 -42.00   26
 11  \w    101.00 173.00   1.00    2.35    --  107.31  77.00   0.00   72
 12  \w     47.00  88.00   1.00    2.35    --  107.31 -94.00 -60.00   41
 13  \w     47.00  76.00   1.00    2.35    --  107.31-125.00 -60.00   29
 14  \w     43.00 104.00   1.00    2.35    --  107.31 -94.00-150.00   61
 15  \w     40.00 131.00   1.00    2.35    --  107.31 -30.00-120.00   91
 16  \w     31.00  86.00   1.00    2.35    --  107.31 -77.00  60.00   55
 17  \w     30.00 112.00   1.00    2.35    --  107.31 -15.00 -30.00   82
 18  \w   -109.00 -25.00   1.00    1.00    --  -42.00 -37.00   0.00   84
;
_diffrn_measurement_device_type 'SuperNova, Dual, Cu at zero, Atlas'
_diffrn_measurement_method '\w scans'
_diffrn_radiation_type CuK\a
_diffrn_radiation_wavelength 1.54184
_diffrn_reflns_av_R_equivalents 0.0257
_diffrn_reflns_av_unetI/netI 0.0208
_diffrn_reflns_Laue_measured_fraction_full 1.000
_diffrn_reflns_Laue_measured_fraction_max 0.985
_diffrn_reflns_limit_h_max 11
_diffrn_reflns_limit_h_min -8
_diffrn_reflns_limit_k_max 12
_diffrn_reflns_limit_k_min -13
_diffrn_reflns_limit_l_max 20
_diffrn_reflns_limit_l_min -20
_diffrn_reflns_number 10564
_diffrn_reflns_point_group_measured_fraction_full 1.000
_diffrn_reflns_point_group_measured_fraction_max 0.985
_diffrn_reflns_theta_full 67.684
_diffrn_reflns_theta_max 74.395
_diffrn_reflns_theta_min 5.042
_diffrn_source 'micro-focus sealed X-ray tube'
_exptl_absorpt_coefficient_mu 0.624
_exptl_absorpt_correction_T_max 1.00000
_exptl_absorpt_correction_T_min 0.82504
_exptl_absorpt_correction_type multi-scan
_exptl_absorpt_process_details
;
CrysAlisPro 1.171.38.42b (Rigaku Oxford Diffraction, 2015)
Empirical absorption correction using spherical harmonics,
 implemented in SCALE3 ABSPACK scaling algorithm.
;
_exptl_crystal_colour colorless
_exptl_crystal_density_diffrn 1.287
_exptl_crystal_description block
_exptl_crystal_F_000 632
_exptl_crystal_size_max 0.5
_exptl_crystal_size_mid 0.3
_exptl_crystal_size_min 0.1
_refine_diff_density_max 0.179
_refine_diff_density_min -0.138
_refine_diff_density_rms 0.031
_refine_ls_extinction_method none
_refine_ls_goodness_of_fit_ref 1.042
_refine_ls_hydrogen_treatment constr
_refine_ls_matrix_type full
_refine_ls_number_parameters 200
_refine_ls_number_reflns 3055
_refine_ls_number_restraints 0
_refine_ls_restrained_S_all 1.042
_refine_ls_R_factor_all 0.0540
_refine_ls_R_factor_gt 0.0423
_refine_ls_shift/su_max <0.001
_refine_ls_shift/su_mean <0.001
_refine_ls_structure_factor_coef Fsqd
_refine_ls_weighting_details 'w=1/[\s^2^(Fo^2^)+(0.0636P)^2^+0.2481P] where P=(Fo^2^+2Fc^2^)/3'
_refine_ls_weighting_scheme calc
_refine_ls_wR_factor_gt 0.1140
_refine_ls_wR_factor_ref 0.1263
_reflns_Friedel_coverage 0.000
_reflns_number_gt 2448
_reflns_number_total 3055
_reflns_threshold_expression 'I > 2\s(I)'
_cod_data_source_file np7b00621_si_009.cif
_cod_data_source_block exp_5908
_cod_depositor_comments
;
The following automatic conversions were performed:

'_chemical_melting_point' value '467-469 K' was changed to
'468.0(10)' - the average value was taken and precision was
estimated.

Automatic conversion script
Id: cif_fix_values 4973 2017-02-22 13:04:09Z antanas 

 Adding full bibliography for 1547851--1547858.cif.
;
_cod_original_cell_volume 1519.74(12)
_cod_database_code 1547851
_shelx_shelxl_version_number 2014/7
_shelx_space_group_comment
;
The symmetry employed for this shelxl refinement is uniquely defined
by the following loop, which should always be used as a source of
symmetry information in preference to the above space-group names.
They are only intended as comments.
;

loop_
_space_group_symop_operation_xyz
'x, y, z'
'-x+1/2, y+1/2, -z+1/2'
'-x, -y, -z'
'x-1/2, -y-1/2, z-1/2'

loop_
_atom_site_label
_atom_site_type_symbol
_atom_site_fract_x
_atom_site_fract_y
_atom_site_fract_z
_atom_site_U_iso_or_equiv
_atom_site_adp_type
_atom_site_occupancy
_atom_site_site_symmetry_order
_atom_site_calc_flag
_atom_site_refinement_flags_posn
_atom_site_refinement_flags_adp
C2 C 0.18177(15) 0.94834(13) 0.10144(9) 0.0444(3) Uani 1 1 d . .
C3 C 0.33389(19) 1.0146(2) 0.27765(11) 0.0680(5) Uani 1 1 d . .
H3A H 0.4203 1.0513 0.3157 0.082 Uiso 1 1 calc R U
H3B H 0.3663 0.9347 0.2571 0.082 Uiso 1 1 calc R U
C5 C 0.40319(19) 1.12202(17) 0.16019(14) 0.0685(5) Uani 1 1 d . .
H5A H 0.4907 1.1599 0.1967 0.082 Uiso 1 1 calc R U
H5B H 0.3664 1.1829 0.1161 0.082 Uiso 1 1 calc R U
C6 C 0.45518(18) 1.00033(17) 0.12132(13) 0.0642(5) Uani 1 1 d . .
H6A H 0.5070 1.0235 0.0776 0.077 Uiso 1 1 calc R U
H6B H 0.5253 0.9524 0.1631 0.077 Uiso 1 1 calc R U
C7 C 0.31889(16) 0.91978(14) 0.08642(10) 0.0495(3) Uani 1 1 d . .
C8 C 0.30428(17) 0.80148(14) 0.03988(9) 0.0480(3) Uani 1 1 d . .
C9 C 0.40604(19) 0.72778(16) 0.00675(10) 0.0560(4) Uani 1 1 d . .
H9 H 0.5074 0.7516 0.0139 0.067 Uiso 1 1 calc R U
C10 C 0.3525(2) 0.61877(16) -0.03683(11) 0.0626(4) Uani 1 1 d . .
H10 H 0.4188 0.5692 -0.0597 0.075 Uiso 1 1 calc R U
C11 C 0.2020(2) 0.58144(16) -0.04725(10) 0.0619(4) Uani 1 1 d . .
H11 H 0.1699 0.5070 -0.0767 0.074 Uiso 1 1 calc R U
C12 C 0.0982(2) 0.65238(15) -0.01488(10) 0.0548(4) Uani 1 1 d . .
H12 H -0.0026 0.6270 -0.0218 0.066 Uiso 1 1 calc R U
C13 C 0.15132(16) 0.76281(13) 0.02823(9) 0.0457(3) Uani 1 1 d . .
C14 C 0.2091(2) 0.98803(19) 0.32369(11) 0.0688(5) Uani 1 1 d . .
H14A H 0.1829 1.0663 0.3489 0.083 Uiso 1 1 calc R U
H14B H 0.2443 0.9264 0.3675 0.083 Uiso 1 1 calc R U
C15 C 0.06987(19) 0.93571(15) 0.26426(10) 0.0549(4) Uani 1 1 d . .
H15A H -0.0102 0.9206 0.2942 0.066 Uiso 1 1 calc R U
H15B H 0.0949 0.8546 0.2419 0.066 Uiso 1 1 calc R U
C16 C -0.07064(16) 0.85288(15) 0.08063(10) 0.0511(4) Uani 1 1 d . .
C17 C -0.11312(16) 0.96617(16) 0.12750(10) 0.0517(4) Uani 1 1 d . .
H17A H -0.1930 0.9394 0.1550 0.062 Uiso 1 1 calc R U
H17B H -0.1557 1.0312 0.0873 0.062 Uiso 1 1 calc R U
C18 C -0.1642(2) 1.1422(2) 0.27572(14) 0.0758(6) Uani 1 1 d . .
H18A H -0.2450 1.0878 0.2480 0.114 Uiso 1 1 calc R U
H18B H -0.2042 1.2252 0.2840 0.114 Uiso 1 1 calc R U
H18C H -0.1183 1.1057 0.3285 0.114 Uiso 1 1 calc R U
C19 C -0.04588(19) 1.15490(16) 0.22296(11) 0.0572(4) Uani 1 1 d . .
H19A H 0.0399 1.2019 0.2546 0.069 Uiso 1 1 calc R U
H19B H -0.0889 1.2059 0.1746 0.069 Uiso 1 1 calc R U
C20 C 0.01359(16) 1.02900(13) 0.19314(9) 0.0447(3) Uani 1 1 d . .
C21 C 0.14466(15) 1.05963(13) 0.15017(9) 0.0450(3) Uani 1 1 d . .
H21 H 0.1110 1.1294 0.1109 0.054 Uiso 1 1 calc R U
N1 N 0.07529(13) 0.85490(11) 0.06703(7) 0.0448(3) Uani 1 1 d . .
N4 N 0.28409(15) 1.10271(13) 0.20757(9) 0.0569(3) Uani 1 1 d . .
O16 O -0.15849(14) 0.76745(13) 0.05357(9) 0.0750(4) Uani 1 1 d . .

loop_
_atom_site_aniso_label
_atom_site_aniso_U_11
_atom_site_aniso_U_22
_atom_site_aniso_U_33
_atom_site_aniso_U_23
_atom_site_aniso_U_13
_atom_site_aniso_U_12
C2 0.0445(7) 0.0403(7) 0.0483(7) -0.0013(6) 0.0098(6) -0.0026(6)
C3 0.0579(10) 0.0731(11) 0.0641(10) -0.0158(9) -0.0073(8) 0.0102(8)
C5 0.0507(9) 0.0545(9) 0.1031(14) -0.0223(9) 0.0221(9) -0.0127(7)
C6 0.0495(9) 0.0575(10) 0.0891(13) -0.0171(9) 0.0227(8) -0.0078(7)
C7 0.0470(8) 0.0444(7) 0.0586(8) -0.0042(6) 0.0145(6) -0.0017(6)
C8 0.0525(8) 0.0423(7) 0.0499(7) 0.0008(6) 0.0127(6) 0.0016(6)
C9 0.0587(9) 0.0530(9) 0.0593(9) 0.0000(7) 0.0196(7) 0.0066(7)
C10 0.0806(12) 0.0531(9) 0.0563(9) -0.0044(7) 0.0197(8) 0.0143(8)
C11 0.0858(12) 0.0456(8) 0.0523(9) -0.0073(7) 0.0102(8) 0.0022(8)
C12 0.0650(9) 0.0467(8) 0.0497(8) -0.0021(6) 0.0052(7) -0.0044(7)
C13 0.0523(8) 0.0414(7) 0.0433(7) 0.0022(6) 0.0097(6) 0.0005(6)
C14 0.0816(12) 0.0692(11) 0.0497(9) -0.0031(8) 0.0009(8) 0.0162(9)
C15 0.0671(9) 0.0495(8) 0.0493(8) 0.0058(7) 0.0153(7) 0.0057(7)
C16 0.0445(7) 0.0546(8) 0.0534(8) 0.0009(7) 0.0088(6) -0.0064(6)
C17 0.0431(7) 0.0566(9) 0.0564(8) 0.0027(7) 0.0131(6) 0.0010(6)
C18 0.0693(11) 0.0777(13) 0.0884(14) -0.0142(11) 0.0345(10) 0.0075(9)
C19 0.0601(9) 0.0497(8) 0.0646(10) 0.0010(7) 0.0194(7) 0.0095(7)
C20 0.0460(7) 0.0412(7) 0.0479(7) 0.0023(6) 0.0125(6) 0.0034(6)
C21 0.0446(7) 0.0396(7) 0.0511(8) 0.0005(6) 0.0107(6) 0.0015(6)
N1 0.0443(6) 0.0425(6) 0.0473(6) -0.0020(5) 0.0091(5) -0.0027(5)
N4 0.0486(7) 0.0491(7) 0.0715(8) -0.0166(6) 0.0097(6) -0.0038(6)
O16 0.0582(7) 0.0735(8) 0.0952(10) -0.0221(7) 0.0206(6) -0.0224(6)

loop_
_atom_type_symbol
_atom_type_description
_atom_type_scat_dispersion_real
_atom_type_scat_dispersion_imag
_atom_type_scat_source
C C 0.0181 0.0091 'International Tables Vol C Tables 4.2.6.8 and 6.1.1.4'
H H 0.0000 0.0000 'International Tables Vol C Tables 4.2.6.8 and 6.1.1.4'
N N 0.0311 0.0180 'International Tables Vol C Tables 4.2.6.8 and 6.1.1.4'
O O 0.0492 0.0322 'International Tables Vol C Tables 4.2.6.8 and 6.1.1.4'

loop_
_geom_angle_atom_site_label_1
_geom_angle_atom_site_label_2
_geom_angle_atom_site_label_3
_geom_angle
C7 C2 N1 110.36(12)
C7 C2 C21 126.33(13)
N1 C2 C21 123.28(12)
N4 C3 C14 111.98(14)
N4 C3 H3A 109.2
C14 C3 H3A 109.2
N4 C3 H3B 109.2
C14 C3 H3B 109.2
H3A C3 H3B 107.9
N4 C5 C6 115.38(14)
N4 C5 H5A 108.4
C6 C5 H5A 108.4
N4 C5 H5B 108.4
C6 C5 H5B 108.4
H5A C5 H5B 107.5
C7 C6 C5 109.03(13)
C7 C6 H6A 109.9
C5 C6 H6A 109.9
C7 C6 H6B 109.9
C5 C6 H6B 109.9
H6A C6 H6B 108.3
C2 C7 C8 107.69(12)
C2 C7 C6 120.99(14)
C8 C7 C6 131.17(13)
C9 C8 C13 119.58(14)
C9 C8 C7 133.35(14)
C13 C8 C7 107.06(13)
C10 C9 C8 118.29(16)
C10 C9 H9 120.9
C8 C9 H9 120.9
C9 C10 C11 121.47(16)
C9 C10 H10 119.3
C11 C10 H10 119.3
C12 C11 C10 121.62(15)
C12 C11 H11 119.2
C10 C11 H11 119.2
C11 C12 C13 117.05(16)
C11 C12 H12 121.5
C13 C12 H12 121.5
C12 C13 C8 121.98(14)
C12 C13 N1 130.69(14)
C8 C13 N1 107.32(12)
C3 C14 C15 110.07(14)
C3 C14 H14A 109.6
C15 C14 H14A 109.6
C3 C14 H14B 109.6
C15 C14 H14B 109.6
H14A C14 H14B 108.2
C14 C15 C20 111.07(14)
C14 C15 H15A 109.4
C20 C15 H15A 109.4
C14 C15 H15B 109.4
C20 C15 H15B 109.4
H15A C15 H15B 108.0
O16 C16 N1 121.42(15)
O16 C16 C17 123.33(14)
N1 C16 C17 115.20(12)
C16 C17 C20 117.58(12)
C16 C17 H17A 107.9
C20 C17 H17A 107.9
C16 C17 H17B 107.9
C20 C17 H17B 107.9
H17A C17 H17B 107.2
C19 C18 H18A 109.5
C19 C18 H18B 109.5
H18A C18 H18B 109.5
C19 C18 H18C 109.5
H18A C18 H18C 109.5
H18B C18 H18C 109.5
C18 C19 C20 116.28(15)
C18 C19 H19A 108.2
C20 C19 H19A 108.2
C18 C19 H19B 108.2
C20 C19 H19B 108.2
H19A C19 H19B 107.4
C15 C20 C21 108.96(12)
C15 C20 C19 112.46(13)
C21 C20 C19 108.86(12)
C15 C20 C17 110.04(12)
C21 C20 C17 107.02(12)
C19 C20 C17 109.36(12)
N4 C21 C2 109.02(11)
N4 C21 C20 113.73(12)
C2 C21 C20 111.63(11)
N4 C21 H21 107.4
C2 C21 H21 107.4
C20 C21 H21 107.4
C16 N1 C2 122.61(12)
C16 N1 C13 129.37(12)
C2 N1 C13 107.57(11)
C5 N4 C3 111.59(14)
C5 N4 C21 108.68(13)
C3 N4 C21 112.91(13)

loop_
_geom_bond_atom_site_label_1
_geom_bond_atom_site_label_2
_geom_bond_distance
C2 C7 1.345(2)
C2 N1 1.4026(17)
C2 C21 1.4921(19)
C3 N4 1.472(2)
C3 C14 1.511(3)
C3 H3A 0.9700
C3 H3B 0.9700
C5 N4 1.470(2)
C5 C6 1.542(2)
C5 H5A 0.9700
C5 H5B 0.9700
C6 C7 1.500(2)
C6 H6A 0.9700
C6 H6B 0.9700
C7 C8 1.447(2)
C8 C9 1.396(2)
C8 C13 1.411(2)
C9 C10 1.379(2)
C9 H9 0.9300
C10 C11 1.388(3)
C10 H10 0.9300
C11 C12 1.387(2)
C11 H11 0.9300
C12 C13 1.387(2)
C12 H12 0.9300
C13 N1 1.4117(18)
C14 C15 1.521(2)
C14 H14A 0.9700
C14 H14B 0.9700
C15 C20 1.527(2)
C15 H15A 0.9700
C15 H15B 0.9700
C16 O16 1.2143(18)
C16 N1 1.3813(19)
C16 C17 1.508(2)
C17 C20 1.544(2)
C17 H17A 0.9700
C17 H17B 0.9700
C18 C19 1.519(3)
C18 H18A 0.9600
C18 H18B 0.9600
C18 H18C 0.9600
C19 C20 1.541(2)
C19 H19A 0.9700
C19 H19B 0.9700
C20 C21 1.5355(19)
C21 N4 1.4746(19)
C21 H21 0.9800

loop_
_geom_torsion_atom_site_label_1
_geom_torsion_atom_site_label_2
_geom_torsion_atom_site_label_3
_geom_torsion_atom_site_label_4
_geom_torsion
N4 C5 C6 C7 41.0(2)
N1 C2 C7 C8 -0.13(17)
C21 C2 C7 C8 177.67(13)
N1 C2 C7 C6 -176.10(15)
C21 C2 C7 C6 1.7(3)
C5 C6 C7 C2 -9.1(2)
C5 C6 C7 C8 176.01(17)
C2 C7 C8 C9 179.11(17)
C6 C7 C8 C9 -5.5(3)
C2 C7 C8 C13 0.25(17)
C6 C7 C8 C13 175.67(17)
C13 C8 C9 C10 0.2(2)
C7 C8 C9 C10 -178.60(16)
C8 C9 C10 C11 -0.6(3)
C9 C10 C11 C12 0.5(3)
C10 C11 C12 C13 0.2(2)
C11 C12 C13 C8 -0.7(2)
C11 C12 C13 N1 179.11(15)
C9 C8 C13 C12 0.5(2)
C7 C8 C13 C12 179.59(14)
C9 C8 C13 N1 -179.32(13)
C7 C8 C13 N1 -0.27(16)
N4 C3 C14 C15 56.4(2)
C3 C14 C15 C20 -57.94(19)
O16 C16 C17 C20 150.44(16)
N1 C16 C17 C20 -32.2(2)
C14 C15 C20 C21 55.06(17)
C14 C15 C20 C19 -65.72(18)
C14 C15 C20 C17 172.10(13)
C18 C19 C20 C15 -52.4(2)
C18 C19 C20 C21 -173.26(15)
C18 C19 C20 C17 70.14(18)
C16 C17 C20 C15 -65.46(17)
C16 C17 C20 C21 52.79(17)
C16 C17 C20 C19 170.55(13)
C7 C2 C21 N4 -23.5(2)
N1 C2 C21 N4 154.08(13)
C7 C2 C21 C20 -149.93(15)
N1 C2 C21 C20 27.60(18)
C15 C20 C21 N4 -52.45(16)
C19 C20 C21 N4 70.52(15)
C17 C20 C21 N4 -171.39(11)
C15 C20 C21 C2 71.42(15)
C19 C20 C21 C2 -165.61(12)
C17 C20 C21 C2 -47.53(15)
O16 C16 N1 C2 -176.30(15)
C17 C16 N1 C2 6.3(2)
O16 C16 N1 C13 -5.0(3)
C17 C16 N1 C13 177.62(13)
C7 C2 N1 C16 172.92(14)
C21 C2 N1 C16 -5.0(2)
C7 C2 N1 C13 -0.04(16)
C21 C2 N1 C13 -177.92(13)
C12 C13 N1 C16 8.0(3)
C8 C13 N1 C16 -172.13(14)
C12 C13 N1 C2 -179.64(15)
C8 C13 N1 C2 0.20(15)
C6 C5 N4 C3 60.3(2)
C6 C5 N4 C21 -64.9(2)
C14 C3 N4 C5 -176.64(14)
C14 C3 N4 C21 -53.88(19)
C2 C21 N4 C5 51.60(16)
C20 C21 N4 C5 176.87(12)
C2 C21 N4 C3 -72.77(16)
C20 C21 N4 C3 52.50(17)
